data_7234467
loop_
_publ_author_name
'Jian Wang'
'Kathleen Lee'
'Kirill Kovnir'

_publ_section_title
;
 Synthesis, crystal structure, and thermoelectric properties of two new
 barium antimony selenides: Ba2Sb2Se5 and Ba6Sb7Se16.11
;
_journal_name_full 'Journal of Materials Chemistry C'
_journal_page_first 9811
_journal_page_last 9818
_journal_paper_doi 10.1039/C5TC01721A
_journal_volume 3
_journal_year 2015
_chemical_formula_sum 'Ba6 Sb7 Se16.11'
_chemical_formula_weight 2948.73
_space_group_IT_number 58
_space_group_name_Hall '-P 2 2n'
_space_group_name_H-M_alt 'P n n m'
_symmetry_cell_setting orthorhombic
_symmetry_space_group_name_H-M 'P n n m'
_atom_sites_solution_hydrogens none
_atom_sites_solution_primary direct
_atom_sites_solution_secondary difmap
_cell_angle_alpha 90.00
_cell_angle_beta 90.00
_cell_angle_gamma 90.00
_cell_formula_units_Z 4
_cell_length_a 12.4691(15)
_cell_length_b 62.421(7)
_cell_length_c 4.6305(5)
_cell_measurement_temperature 90(2)
_cell_volume 3604.1(7)
_computing_structure_refinement 'SHELXL-97 (Sheldrick, 1997)'
_computing_structure_solution 'SHELXS-97 (Sheldrick, 1990)'
_diffrn_ambient_temperature 90(2)
_diffrn_measured_fraction_theta_full 0.998
_diffrn_measured_fraction_theta_max 0.998
_diffrn_radiation_monochromator graphite
_diffrn_radiation_source 'fine-focus sealed tube'
_diffrn_radiation_type MoK\a
_diffrn_radiation_wavelength 0.71073
_diffrn_reflns_av_R_equivalents 0.0888
_diffrn_reflns_av_sigmaI/netI 0.0387
_diffrn_reflns_limit_h_max 14
_diffrn_reflns_limit_h_min -14
_diffrn_reflns_limit_k_max 72
_diffrn_reflns_limit_k_min -72
_diffrn_reflns_limit_l_max 5
_diffrn_reflns_limit_l_min -5
_diffrn_reflns_number 34958
_diffrn_reflns_theta_full 24.25
_diffrn_reflns_theta_max 24.25
_diffrn_reflns_theta_min 2.31
_exptl_absorpt_coefficient_mu 27.863
_exptl_absorpt_correction_T_max 0.6057
_exptl_absorpt_correction_T_min 0.1671
_exptl_absorpt_correction_type multi-scan
_exptl_absorpt_process_details 'SADABS	v2.03	(Bruker	2003)'
_exptl_crystal_colour black
_exptl_crystal_density_diffrn 5.434
_exptl_crystal_density_method 'not measured'
_exptl_crystal_description needle
_exptl_crystal_F_000 4964
_exptl_crystal_size_max 0.10
_exptl_crystal_size_mid 0.03
_exptl_crystal_size_min 0.02
_refine_diff_density_max 1.903
_refine_diff_density_min -1.386
_refine_diff_density_rms 0.279
_refine_ls_extinction_coef 0.000030(3)
_refine_ls_extinction_expression Fc^*^=kFc[1+0.001xFc^2^\l^3^/sin(2\q)]^-1/4^
_refine_ls_extinction_method SHELXL
_refine_ls_goodness_of_fit_ref 1.069
_refine_ls_hydrogen_treatment none
_refine_ls_matrix_type full
_refine_ls_number_parameters 235
_refine_ls_number_reflns 3330
_refine_ls_number_restraints 0
_refine_ls_restrained_S_all 1.069
_refine_ls_R_factor_all 0.0511
_refine_ls_R_factor_gt 0.0355
_refine_ls_shift/su_max 0.001
_refine_ls_shift/su_mean 0.000
_refine_ls_structure_factor_coef Fsqd
_refine_ls_weighting_details 'calc w=1/[\s^2^(Fo^2^)+(0.0000P)^2^+98.0820P] where P=(Fo^2^+2Fc^2^)/3'
_refine_ls_weighting_scheme calc
_refine_ls_wR_factor_gt 0.0606
_refine_ls_wR_factor_ref 0.0655
_reflns_number_gt 2690
_reflns_number_total 3330
_reflns_threshold_expression >2sigma(I)
_cod_data_source_file J-Mater-Chem-C-2015-3-9811.cif
_cod_data_source_block 2
_cod_original_sg_symbol_H-M Pnnm
_cod_database_code 7234467

loop_
_symmetry_equiv_pos_as_xyz
'x, y, z'
'-x, -y, z'
'-x+1/2, y+1/2, -z+1/2'
'x+1/2, -y+1/2, -z+1/2'
'-x, -y, -z'
'x, y, -z'
'x-1/2, -y-1/2, z-1/2'
'-x-1/2, y-1/2, z-1/2'

loop_
_atom_site_label
_atom_site_type_symbol
_atom_site_fract_x
_atom_site_fract_y
_atom_site_fract_z
_atom_site_U_iso_or_equiv
_atom_site_adp_type
_atom_site_occupancy
_atom_site_symmetry_multiplicity
_atom_site_calc_flag
_atom_site_refinement_flags
_atom_site_disorder_assembly
_atom_site_disorder_group
Ba1 Ba 0.03326(7) 0.463518(15) 0.0000 0.0105(2) Uani 1 2 d S . .
Ba21 Ba 0.05016(10) 0.71450(3) 0.0000 0.0273(4) Uani 0.967(4) 2 d SP . .
Ba22 Ba 0.049(3) 0.7281(9) 0.0000 0.0273(4) Uani 0.033(4) 2 d SP . .
Ba3 Ba 0.09204(8) 0.357425(15) 0.0000 0.0153(2) Uani 1 2 d S . .
Ba4 Ba 0.19189(7) 0.592859(15) 0.0000 0.0110(2) Uani 1 2 d S . .
Ba5 Ba 0.39298(7) 0.471257(15) 0.0000 0.0118(2) Uani 1 2 d S . .
Ba6 Ba 0.48048(8) 0.364357(17) 0.0000 0.0173(2) Uani 1 2 d S . .
Sb1 Sb 0.32755(12) 0.15850(2) 0.0544(7) 0.0219(9) Uani 0.50 1 d P . .
Sb2 Sb 0.01919(9) 0.074387(18) 0.0000 0.0160(3) Uani 1 2 d S . .
Sb3 Sb 0.71522(8) 0.084696(16) 0.0000 0.0119(2) Uani 1 2 d S . .
Sb41 Sb 0.2558(2) 0.26079(4) 0.0000 0.022(2) Uani 0.556(10) 2 d SP . .
Sb42 Sb 0.2541(4) 0.26097(7) -0.1196(16) 0.022(2) Uani 0.222(5) 1 d P . .
Sb51 Sb 0.22768(12) 0.02963(2) 0.0000 0.0125(3) Uani 0.768(2) 2 d SP . .
Sb52 Sb 0.2894(4) 0.02163(8) 0.0000 0.0125(3) Uani 0.232(2) 2 d SP . .
Sb61 Sb 0.31505(15) 0.32138(4) 0.4411(6) 0.0235(10) Uani 0.484(3) 1 d P . .
Sb62 Sb 0.339(4) 0.3314(11) -0.5000 0.0235(10) Uani 0.033(6) 2 d SP . .
Sb71 Sb 0.56876(10) 0.28947(2) 0.0000 0.0179(4) Uani 0.901(3) 2 d SP . .
Sb72 Sb 0.5570(10) 0.2759(3) 0.0000 0.0179(4) Uani 0.099(3) 2 d SP . .
Se1 Se 0.08591(15) 0.41091(3) 0.0562(6) 0.0089(9) Uani 0.50 1 d P . .
Se2 Se 0.12442(17) 0.05441(3) 0.4150(4) 0.0118(6) Uani 0.50 1 d P . .
Se3 Se 0.30881(17) 0.00753(3) 0.4226(4) 0.0142(7) Uani 0.50 1 d P . .
Se4 Se 0.37817(16) 0.41421(3) 0.0929(4) 0.0116(5) Uani 0.50 1 d P . .
Se5 Se 0.4081(2) 0.26645(4) 0.4404(8) 0.0298(12) Uani 0.50 1 d P . .
Se6 Se 0.01904(14) 0.17356(3) 0.0000 0.0225(4) Uani 1 2 d S . .
Se7 Se 0.12576(12) 0.10941(3) 0.0000 0.0125(4) Uani 1 2 d S . .
Se8 Se 0.25894(14) 0.21940(3) 0.0000 0.0240(4) Uani 1 2 d S . .
Se9 Se 0.38386(12) 0.05842(2) 0.0000 0.0113(3) Uani 1 2 d S . .
Se10 Se 0.42595(14) 0.12261(3) 0.0000 0.0182(4) Uani 1 2 d S . .
Se11 Se 0.50698(14) 0.17846(3) 0.0000 0.0196(4) Uani 1 2 d S . .
Se12 Se 0.1051(2) 0.26255(4) -0.4462(10) 0.0285(13) Uani 0.50 1 d P . .
Se13 Se 0.71901(12) 0.04352(2) 0.0000 0.0106(3) Uani 1 2 d S . .
Se14 Se 0.78228(13) 0.13721(3) 0.0000 0.0185(4) Uani 1 2 d S . .
Se15 Se 0.0000 0.0000 0.0000 0.0223(6) Uani 1 4 d S . .
Se16 Se 0.0249(5) 0.5015(2) -0.5000 0.014(2) Uani 0.25 2 d SP . .
Se17 Se 0.2584(3) 0.31253(5) 0.0655(8) 0.0286(19) Uani 0.353(5) 1 d P . .
Se18 Se 0.2497(3) 0.16373(6) 0.4354(8) 0.0220(19) Uani 0.330(4) 1 d P . .

loop_
_atom_site_aniso_label
_atom_site_aniso_U_11
_atom_site_aniso_U_22
_atom_site_aniso_U_33
_atom_site_aniso_U_23
_atom_site_aniso_U_13
_atom_site_aniso_U_12
Ba1 0.0101(5) 0.0103(5) 0.0111(5) 0.000 0.000 -0.0004(4)
Ba21 0.0377(7) 0.0305(11) 0.0138(6) 0.000 0.000 -0.0068(6)
Ba22 0.0377(7) 0.0305(11) 0.0138(6) 0.000 0.000 -0.0068(6)
Ba3 0.0180(5) 0.0147(5) 0.0133(5) 0.000 0.000 -0.0006(4)
Ba4 0.0085(5) 0.0142(5) 0.0103(5) 0.000 0.000 0.0005(4)
Ba5 0.0103(5) 0.0155(5) 0.0096(5) 0.000 0.000 -0.0007(4)
Ba6 0.0137(5) 0.0238(6) 0.0143(5) 0.000 0.000 0.0005(4)
Sb1 0.0157(7) 0.0286(8) 0.022(3) 0.0001(8) 0.0031(8) -0.0002(6)
Sb2 0.0156(6) 0.0179(6) 0.0145(6) 0.000 0.000 -0.0047(5)
Sb3 0.0117(6) 0.0113(6) 0.0125(6) 0.000 0.000 0.0016(4)
Sb41 0.0269(9) 0.0231(8) 0.016(7) 0.000 0.000 0.0023(7)
Sb42 0.0269(9) 0.0231(8) 0.016(7) 0.000 0.000 0.0023(7)
Sb51 0.0105(8) 0.0136(8) 0.0132(7) 0.000 0.000 0.0000(6)
Sb52 0.0105(8) 0.0136(8) 0.0132(7) 0.000 0.000 0.0000(6)
Sb61 0.0198(8) 0.0182(13) 0.032(3) -0.0069(9) -0.0054(9) 0.0023(8)
Sb62 0.0198(8) 0.0182(13) 0.032(3) -0.0069(9) -0.0054(9) 0.0023(8)
Sb71 0.0215(7) 0.0176(10) 0.0146(7) 0.000 0.000 0.0013(6)
Sb72 0.0215(7) 0.0176(10) 0.0146(7) 0.000 0.000 0.0013(6)
Se1 0.0087(9) 0.0108(9) 0.007(3) 0.0001(9) -0.0003(9) 0.0002(7)
Se2 0.0105(10) 0.0131(10) 0.0117(15) 0.0000(8) 0.0023(8) -0.0010(8)
Se3 0.0156(11) 0.0083(10) 0.0185(19) 0.0027(8) -0.0062(9) -0.0009(8)
Se4 0.0091(10) 0.0173(11) 0.0083(12) -0.0007(8) -0.0005(8) 0.0002(9)
Se5 0.0328(13) 0.0297(13) 0.027(4) -0.0055(12) 0.0015(13) -0.0009(10)
Se6 0.0174(9) 0.0138(9) 0.0364(11) 0.000 0.000 -0.0041(7)
Se7 0.0120(8) 0.0161(9) 0.0095(8) 0.000 0.000 -0.0014(7)
Se8 0.0156(9) 0.0269(10) 0.0294(11) 0.000 0.000 -0.0025(8)
Se9 0.0114(8) 0.0117(8) 0.0107(8) 0.000 0.000 0.0004(6)
Se10 0.0189(9) 0.0218(9) 0.0138(9) 0.000 0.000 -0.0085(7)
Se11 0.0193(9) 0.0124(9) 0.0270(10) 0.000 0.000 0.0023(7)
Se12 0.0361(13) 0.0283(12) 0.021(4) 0.0000(12) 0.0039(13) 0.0101(10)
Se13 0.0099(8) 0.0125(8) 0.0095(8) 0.000 0.000 -0.0009(6)
Se14 0.0107(8) 0.0201(9) 0.0246(10) 0.000 0.000 -0.0024(7)
Se15 0.0248(14) 0.0258(14) 0.0162(13) 0.000 0.000 0.0156(11)
Se16 0.017(7) 0.017(5) 0.008(3) 0.000 0.000 0.013(6)
Se17 0.049(3) 0.0146(18) 0.022(4) 0.0014(14) 0.0018(17) 0.0050(14)
Se18 0.0156(19) 0.031(2) 0.019(5) -0.0017(16) -0.0003(15) 0.0050(14)

loop_
_atom_type_symbol
_atom_type_description
_atom_type_scat_dispersion_real
_atom_type_scat_dispersion_imag
_atom_type_scat_source
Se Se -0.0929 2.2259 'International Tables Vol C Tables 4.2.6.8 and 6.1.1.4'
Sb Sb -0.5866 1.5461 'International Tables Vol C Tables 4.2.6.8 and 6.1.1.4'
Ba Ba -0.3244 2.2819 'International Tables Vol C Tables 4.2.6.8 and 6.1.1.4'

loop_
_geom_angle_atom_site_label_1
_geom_angle_atom_site_label_2
_geom_angle_atom_site_label_3
_geom_angle
_geom_angle_site_symmetry_1
_geom_angle_site_symmetry_3
Se16 Ba1 Se16 90.3(4) 5_565 5_564
Se16 Ba1 Se9 130.95(12) 5_565 7_565
Se16 Ba1 Se9 69.63(17) 5_564 7_565
Se16 Ba1 Se9 69.63(17) 5_565 7_566
Se16 Ba1 Se9 130.95(12) 5_564 7_566
Se9 Ba1 Se9 90.07(5) 7_565 7_566
Se16 Ba1 Se13 75.40(14) 5_565 7_566
Se16 Ba1 Se13 137.86(14) 5_564 7_566
Se9 Ba1 Se13 147.06(5) 7_565 7_566
Se9 Ba1 Se13 81.24(3) 7_566 7_566
Se16 Ba1 Se13 137.86(14) 5_565 7_565
Se16 Ba1 Se13 75.40(14) 5_564 7_565
Se9 Ba1 Se13 81.24(3) 7_565 7_565
Se9 Ba1 Se13 147.06(5) 7_566 7_565
Se13 Ba1 Se13 88.97(5) 7_566 7_565
Se16 Ba1 Se16 90.57(3) 5_565 .
Se16 Ba1 Se16 11.3(2) 5_564 .
Se9 Ba1 Se16 77.71(14) 7_565 .
Se9 Ba1 Se16 140.86(14) 7_566 .
Se13 Ba1 Se16 127.34(12) 7_566 .
Se13 Ba1 Se16 68.13(16) 7_565 .
Se16 Ba1 Se16 11.3(2) 5_565 1_556
Se16 Ba1 Se16 90.57(3) 5_564 1_556
Se9 Ba1 Se16 140.86(14) 7_565 1_556
Se9 Ba1 Se16 77.71(14) 7_566 1_556
Se13 Ba1 Se16 68.13(16) 7_566 1_556
Se13 Ba1 Se16 127.34(12) 7_565 1_556
Se16 Ba1 Se16 88.6(4) . 1_556
Se16 Ba1 Se3 61.92(14) 5_565 7_565
Se16 Ba1 Se3 51.51(13) 5_564 7_565
Se9 Ba1 Se3 71.01(5) 7_565 7_565
Se9 Ba1 Se3 79.98(5) 7_566 7_565
Se13 Ba1 Se3 137.06(4) 7_566 7_565
Se13 Ba1 Se3 125.61(4) 7_565 7_565
Se16 Ba1 Se3 60.88(14) . 7_565
Se16 Ba1 Se3 70.30(15) 1_556 7_565
Se16 Ba1 Se3 51.51(13) 5_565 4_455
Se16 Ba1 Se3 61.92(14) 5_564 4_455
Se9 Ba1 Se3 79.98(5) 7_565 4_455
Se9 Ba1 Se3 71.01(5) 7_566 4_455
Se13 Ba1 Se3 125.61(4) 7_566 4_455
Se13 Ba1 Se3 137.06(4) 7_565 4_455
Se16 Ba1 Se3 70.30(15) . 4_455
Se16 Ba1 Se3 60.89(14) 1_556 4_455
Se3 Ba1 Se3 12.28(7) 7_565 4_455
Se16 Ba1 Se1 138.82(19) 5_565 6
Se16 Ba1 Se1 130.00(19) 5_564 6
Se9 Ba1 Se1 69.34(5) 7_565 6
Se9 Ba1 Se1 75.93(5) 7_566 6
Se13 Ba1 Se1 77.72(5) 7_566 6
Se13 Ba1 Se1 71.26(5) 7_565 6
Se16 Ba1 Se1 130.61(19) . 6
Se16 Ba1 Se1 139.39(19) 1_556 6
Se3 Ba1 Se1 133.03(6) 7_565 6
Se3 Ba1 Se1 134.34(6) 4_455 6
Se16 Ba1 Se1 130.00(19) 5_565 .
Se16 Ba1 Se1 138.82(19) 5_564 .
Se9 Ba1 Se1 75.93(5) 7_565 .
Se9 Ba1 Se1 69.34(5) 7_566 .
Se13 Ba1 Se1 71.26(5) 7_566 .
Se13 Ba1 Se1 77.72(5) 7_565 .
Se16 Ba1 Se1 139.39(19) . .
Se16 Ba1 Se1 130.61(19) 1_556 .
Se3 Ba1 Se1 134.34(6) 7_565 .
Se3 Ba1 Se1 133.03(6) 4_455 .
Se1 Ba1 Se1 8.89(10) 6 .
Ba22 Ba21 Se12 62.3(18) . 2_565
Ba22 Ba21 Se12 62.3(18) . 5_565
Se12 Ba21 Se12 81.25(15) 2_565 5_565
Ba22 Ba21 Se5 11(2) . 3
Se12 Ba21 Se5 72.94(8) 2_565 3
Se12 Ba21 Se5 66.27(8) 5_565 3
Ba22 Ba21 Se5 11(2) . 8_665
Se12 Ba21 Se5 66.27(8) 2_565 8_665
Se12 Ba21 Se5 72.94(8) 5_565 8_665
Se5 Ba21 Se5 9.60(13) 3 8_665
Ba22 Ba21 Se11 132.5(8) . 3_554
Se12 Ba21 Se11 73.72(7) 2_565 3_554
Se12 Ba21 Se11 129.18(7) 5_565 3_554
Se5 Ba21 Se11 139.66(7) 3 3_554
Se5 Ba21 Se11 130.16(7) 8_665 3_554
Ba22 Ba21 Se11 132.5(8) . 3
Se12 Ba21 Se11 129.18(7) 2_565 3
Se12 Ba21 Se11 73.72(7) 5_565 3
Se5 Ba21 Se11 130.16(7) 3 3
Se5 Ba21 Se11 139.66(7) 8_665 3
Se11 Ba21 Se11 88.91(6) 3_554 3
Ba22 Ba21 Se8 85.6(19) . 3
Se12 Ba21 Se8 147.80(8) 2_565 3
Se12 Ba21 Se8 86.68(7) 5_565 3
Se5 Ba21 Se8 74.87(7) 3 3
Se5 Ba21 Se8 81.67(7) 8_665 3
Se11 Ba21 Se8 134.63(6) 3_554 3
Se11 Ba21 Se8 74.34(4) 3 3
Ba22 Ba21 Se8 85.6(19) . 3_554
Se12 Ba21 Se8 86.68(7) 2_565 3_554
Se12 Ba21 Se8 147.80(8) 5_565 3_554
Se5 Ba21 Se8 81.67(7) 3 3_554
Se5 Ba21 Se8 74.87(7) 8_665 3_554
Se11 Ba21 Se8 74.34(4) 3_554 3_554
Se11 Ba21 Se8 134.63(6) 3 3_554
Se8 Ba21 Se8 87.94(5) 3 3_554
Ba22 Ba21 Se12 65.2(16) . 5_564
Se12 Ba21 Se12 6.18(12) 2_565 5_564
Se12 Ba21 Se12 87.43(7) 5_565 5_564
Se5 Ba21 Se12 75.36(8) 3 5_564
Se5 Ba21 Se12 67.99(8) 8_665 5_564
Se11 Ba21 Se12 69.39(6) 3_554 5_564
Se11 Ba21 Se12 131.99(7) 3 5_564
Se8 Ba21 Se12 149.49(7) 3 5_564
Se8 Ba21 Se12 81.33(6) 3_554 5_564
Ba22 Ba21 Se12 65.2(16) . 2_566
Se12 Ba21 Se12 87.43(7) 2_565 2_566
Se12 Ba21 Se12 6.18(12) 5_565 2_566
Se5 Ba21 Se12 67.99(8) 3 2_566
Se5 Ba21 Se12 75.36(8) 8_665 2_566
Se11 Ba21 Se12 131.99(7) 3_554 2_566
Se11 Ba21 Se12 69.39(6) 3 2_566
Se8 Ba21 Se12 81.33(6) 3 2_566
Se8 Ba21 Se12 149.49(7) 3_554 2_566
Se12 Ba21 Se12 93.61(13) 5_564 2_566
Ba22 Ba21 Ba21 90.000(1) . 1_554
Se12 Ba21 Ba21 49.37(7) 2_565 1_554
Se12 Ba21 Ba21 130.63(7) 5_565 1_554
Se5 Ba21 Ba21 94.80(6) 3 1_554
Se5 Ba21 Ba21 85.20(6) 8_665 1_554
Se11 Ba21 Ba21 45.55(3) 3_554 1_554
Se11 Ba21 Ba21 134.45(3) 3 1_554
Se8 Ba21 Ba21 133.97(3) 3 1_554
Se8 Ba21 Ba21 46.03(3) 3_554 1_554
Se12 Ba21 Ba21 43.20(6) 5_564 1_554
Se12 Ba21 Ba21 136.80(6) 2_566 1_554
Ba21 Ba22 Se5 165(3) . 3
Ba21 Ba22 Se5 165(3) . 8_665
Se5 Ba22 Se5 12.8(3) 3 8_665
Ba21 Ba22 Se12 103(2) . 2_565
Se5 Ba22 Se12 91.7(15) 3 2_565
Se5 Ba22 Se12 82.4(12) 8_665 2_565
Ba21 Ba22 Se12 103(2) . 5_565
Se5 Ba22 Se12 82.4(12) 3 5_565
Se5 Ba22 Se12 91.7(15) 8_665 5_565
Se12 Ba22 Se12 91.7(12) 2_565 5_565
Ba21 Ba22 Se12 101.1(19) . 5_564
Se5 Ba22 Se12 92.4(13) 3 5_564
Se5 Ba22 Se12 82.3(11) 8_665 5_564
Se12 Ba22 Se12 6.12(12) 2_565 5_564
Se12 Ba22 Se12 97.9(12) 5_565 5_564
Ba21 Ba22 Se12 101.1(19) . 2_566
Se5 Ba22 Se12 82.3(11) 3 2_566
Se5 Ba22 Se12 92.4(13) 8_665 2_566
Se12 Ba22 Se12 97.9(12) 2_565 2_566
Se12 Ba22 Se12 6.12(12) 5_565 2_566
Se12 Ba22 Se12 104.0(12) 5_564 2_566
Ba21 Ba22 Se8 80(2) . 3
Se5 Ba22 Se8 85.7(9) 3 3
Se5 Ba22 Se8 94.4(11) 8_665 3
Se12 Ba22 Se8 176.1(16) 2_565 3
Se12 Ba22 Se8 90.78(14) 5_565 3
Se12 Ba22 Se8 170.8(10) 5_564 3
Se12 Ba22 Se8 84.67(11) 2_566 3
Ba21 Ba22 Se8 80(2) . 3_554
Se5 Ba22 Se8 94.4(11) 3 3_554
Se5 Ba22 Se8 85.7(9) 8_665 3_554
Se12 Ba22 Se8 90.78(14) 2_565 3_554
Se12 Ba22 Se8 176.1(16) 5_565 3_554
Se12 Ba22 Se8 84.67(11) 5_564 3_554
Se12 Ba22 Se8 170.8(10) 2_566 3_554
Se8 Ba22 Se8 86.5(9) 3 3_554
Ba21 Ba22 Sb42 123(3) . 8_666
Se5 Ba22 Sb42 41.9(6) 3 8_666
Se5 Ba22 Sb42 50.4(7) 8_665 8_666
Se12 Ba22 Sb42 132.9(17) 2_565 8_666
Se12 Ba22 Sb42 89.3(8) 5_565 8_666
Se12 Ba22 Sb42 132.5(16) 5_564 8_666
Se12 Ba22 Sb42 85.2(7) 2_566 8_666
Se8 Ba22 Sb42 44.1(4) 3 8_666
Se8 Ba22 Sb42 86.7(9) 3_554 8_666
Ba21 Ba22 Sb42 123(3) . 3_554
Se5 Ba22 Sb42 50.4(7) 3 3_554
Se5 Ba22 Sb42 41.9(6) 8_665 3_554
Se12 Ba22 Sb42 89.3(8) 2_565 3_554
Se12 Ba22 Sb42 132.9(17) 5_565 3_554
Se12 Ba22 Sb42 85.2(7) 5_564 3_554
Se12 Ba22 Sb42 132.5(16) 2_566 3_554
Se8 Ba22 Sb42 86.7(9) 3 3_554
Se8 Ba22 Sb42 44.1(4) 3_554 3_554
Sb42 Ba22 Sb42 57.6(7) 8_666 3_554
Ba21 Ba22 Sb41 102(3) . 5_565
Se5 Ba22 Sb41 92.3(14) 3 5_565
Se5 Ba22 Sb41 92.3(14) 8_665 5_565
Se12 Ba22 Sb41 46.2(6) 2_565 5_565
Se12 Ba22 Sb41 46.2(6) 5_565 5_565
Se12 Ba22 Sb41 52.3(6) 5_564 5_565
Se12 Ba22 Sb41 52.3(6) 2_566 5_565
Se8 Ba22 Sb41 136.7(5) 3 5_565
Se8 Ba22 Sb41 136.7(5) 3_554 5_565
Sb42 Ba22 Sb41 124.1(13) 8_666 5_565
Sb42 Ba22 Sb41 124.1(13) 3_554 5_565
Se14 Ba3 Se14 88.05(5) 7_566 7_565
Se14 Ba3 Se10 152.12(5) 7_566 7_565
Se14 Ba3 Se10 85.55(3) 7_565 7_565
Se14 Ba3 Se10 85.55(3) 7_566 7_566
Se14 Ba3 Se10 152.12(5) 7_565 7_566
Se10 Ba3 Se10 87.54(5) 7_565 7_566
Se14 Ba3 Se1 82.08(5) 7_566 .
Se14 Ba3 Se1 88.29(5) 7_565 .
Se10 Ba3 Se1 70.64(5) 7_565 .
Se10 Ba3 Se1 63.96(5) 7_566 .
Se14 Ba3 Se1 88.29(5) 7_566 6
Se14 Ba3 Se1 82.08(5) 7_565 6
Se10 Ba3 Se1 63.96(5) 7_565 6
Se10 Ba3 Se1 70.64(5) 7_566 6
Se1 Ba3 Se1 8.91(10) . 6
Se14 Ba3 Se11 139.76(5) 7_566 7_565
Se14 Ba3 Se11 79.31(4) 7_565 7_565
Se10 Ba3 Se11 65.18(4) 7_565 7_565
Se10 Ba3 Se11 121.64(5) 7_566 7_565
Se1 Ba3 Se11 134.76(6) . 7_565
Se1 Ba3 Se11 126.74(5) 6 7_565
Se14 Ba3 Se11 79.31(4) 7_566 7_566
Se14 Ba3 Se11 139.76(5) 7_565 7_566
Se10 Ba3 Se11 121.64(5) 7_565 7_566
Se10 Ba3 Se11 65.18(4) 7_566 7_566
Se1 Ba3 Se11 126.73(5) . 7_566
Se1 Ba3 Se11 134.76(6) 6 7_566
Se11 Ba3 Se11 86.10(4) 7_565 7_566
Se14 Ba3 Se17 66.31(7) 7_566 .
Se14 Ba3 Se17 73.66(7) 7_565 .
Se10 Ba3 Se17 136.46(7) 7_565 .
Se10 Ba3 Se17 127.22(7) 7_566 .
Se1 Ba3 Se17 143.60(8) . .
Se1 Ba3 Se17 144.92(8) 6 .
Se11 Ba3 Se17 73.48(7) 7_565 .
Se11 Ba3 Se17 66.25(7) 7_566 .
Se14 Ba3 Se17 73.66(7) 7_566 6
Se14 Ba3 Se17 66.31(7) 7_565 6
Se10 Ba3 Se17 127.22(7) 7_565 6
Se10 Ba3 Se17 136.45(7) 7_566 6
Se1 Ba3 Se17 144.92(8) . 6
Se1 Ba3 Se17 143.60(8) 6 6
Se11 Ba3 Se17 66.25(7) 7_565 6
Se11 Ba3 Se17 73.48(7) 7_566 6
Se17 Ba3 Se17 9.95(12) . 6
Se14 Ba3 Sb1 165.19(5) 7_566 7_565
Se14 Ba3 Sb1 104.63(5) 7_565 7_565
Se10 Ba3 Sb1 39.51(4) 7_565 7_565
Se10 Ba3 Sb1 86.53(5) 7_566 7_565
Se1 Ba3 Sb1 105.54(5) . 7_565
Se1 Ba3 Sb1 100.84(5) 6 7_565
Se11 Ba3 Sb1 39.54(4) 7_565 7_565
Se11 Ba3 Sb1 86.01(5) 7_566 7_565
Se17 Ba3 Sb1 109.46(7) . 7_565
Se17 Ba3 Sb1 104.12(7) 6 7_565
Se14 Ba3 Sb1 104.63(5) 7_566 4_455
Se14 Ba3 Sb1 165.19(5) 7_565 4_455
Se10 Ba3 Sb1 86.53(5) 7_565 4_455
Se10 Ba3 Sb1 39.51(4) 7_566 4_455
Se1 Ba3 Sb1 100.84(5) . 4_455
Se1 Ba3 Sb1 105.54(5) 6 4_455
Se11 Ba3 Sb1 86.01(5) 7_565 4_455
Se11 Ba3 Sb1 39.54(4) 7_566 4_455
Se17 Ba3 Sb1 104.12(7) . 4_455
Se17 Ba3 Sb1 109.46(7) 6 4_455
Sb1 Ba3 Sb1 61.84(8) 7_565 4_455
Se9 Ba4 Se9 89.20(4) 3_554 3
Se9 Ba4 Se10 136.83(5) 3_554 3
Se9 Ba4 Se10 75.38(4) 3 3
Se9 Ba4 Se10 75.38(4) 3_554 3_554
Se9 Ba4 Se10 136.83(5) 3 3_554
Se10 Ba4 Se10 88.70(5) 3 3_554
Se9 Ba4 Se2 69.23(5) 3_554 8_665
Se9 Ba4 Se2 79.10(5) 3 8_665
Se10 Ba4 Se2 142.13(4) 3 8_665
Se10 Ba4 Se2 128.66(4) 3_554 8_665
Se9 Ba4 Se2 79.10(5) 3_554 3
Se9 Ba4 Se2 69.23(5) 3 3
Se10 Ba4 Se2 128.66(4) 3 3
Se10 Ba4 Se2 142.13(4) 3_554 3
Se2 Ba4 Se2 13.54(7) 8_665 3
Se9 Ba4 Se7 150.04(5) 3_554 3
Se9 Ba4 Se7 84.93(3) 3 3
Se10 Ba4 Se7 69.57(4) 3 3
Se10 Ba4 Se7 126.97(5) 3_554 3
Se2 Ba4 Se7 80.81(5) 8_665 3
Se2 Ba4 Se7 71.34(5) 3 3
Se9 Ba4 Se7 84.93(3) 3_554 3_554
Se9 Ba4 Se7 150.04(5) 3 3_554
Se10 Ba4 Se7 126.97(5) 3 3_554
Se10 Ba4 Se7 69.57(4) 3_554 3_554
Se2 Ba4 Se7 71.34(5) 8_665 3_554
Se2 Ba4 Se7 80.81(5) 3 3_554
Se7 Ba4 Se7 85.67(4) 3 3_554
Se9 Ba4 Se1 67.57(5) 3_554 5_565
Se9 Ba4 Se1 73.94(5) 3 5_565
Se10 Ba4 Se1 69.44(5) 3 5_565
Se10 Ba4 Se1 62.89(5) 3_554 5_565
Se2 Ba4 Se1 128.66(6) 8_665 5_565
Se2 Ba4 Se1 129.97(6) 3 5_565
Se7 Ba4 Se1 137.36(5) 3 5_565
Se7 Ba4 Se1 129.34(5) 3_554 5_565
Se9 Ba4 Se1 73.94(5) 3_554 2_565
Se9 Ba4 Se1 67.57(5) 3 2_565
Se10 Ba4 Se1 62.89(5) 3 2_565
Se10 Ba4 Se1 69.44(5) 3_554 2_565
Se2 Ba4 Se1 129.97(6) 8_665 2_565
Se2 Ba4 Se1 128.66(6) 3 2_565
Se7 Ba4 Se1 129.34(5) 3 2_565
Se7 Ba4 Se1 137.36(5) 3_554 2_565
Se1 Ba4 Se1 8.57(9) 5_565 2_565
Se9 Ba4 Ba1 46.51(2) 3_554 5_565
Se9 Ba4 Ba1 46.51(2) 3 5_565
Se10 Ba4 Ba1 99.30(4) 3 5_565
Se10 Ba4 Ba1 99.30(4) 3_554 5_565
Se2 Ba4 Ba1 82.30(4) 8_665 5_565
Se2 Ba4 Ba1 82.30(4) 3 5_565
Se7 Ba4 Ba1 130.80(3) 3 5_565
Se7 Ba4 Ba1 130.80(3) 3_554 5_565
Se1 Ba4 Ba1 47.68(4) 5_565 5_565
Se1 Ba4 Ba1 47.68(4) 2_565 5_565
Se9 Ba4 Ba4 45.40(2) 3_554 1_554
Se9 Ba4 Ba4 134.60(2) 3 1_554
Se10 Ba4 Ba4 134.35(2) 3 1_554
Se10 Ba4 Ba4 45.65(2) 3_554 1_554
Se2 Ba4 Ba4 83.23(3) 8_665 1_554
Se2 Ba4 Ba4 96.77(3) 3 1_554
Se7 Ba4 Ba4 132.83(2) 3 1_554
Se7 Ba4 Ba4 47.17(2) 3_554 1_554
Se1 Ba4 Ba4 85.71(5) 5_565 1_554
Se1 Ba4 Ba4 94.29(5) 2_565 1_554
Ba1 Ba4 Ba4 90.0 5_565 1_554
Se15 Ba5 Se15 91.99(3) 3 3_554
Se15 Ba5 Se13 158.72(4) 3 7_565
Se15 Ba5 Se13 85.63(2) 3_554 7_565
Se15 Ba5 Se13 85.63(2) 3 7_566
Se15 Ba5 Se13 158.72(4) 3_554 7_566
Se13 Ba5 Se13 88.97(5) 7_565 7_566
Se15 Ba5 Se2 79.84(4) 3 4
Se15 Ba5 Se2 89.65(4) 3_554 4
Se13 Ba5 Se2 121.22(5) 7_565 4
Se13 Ba5 Se2 110.64(5) 7_566 4
Se15 Ba5 Se2 89.65(4) 3 7_665
Se15 Ba5 Se2 79.84(4) 3_554 7_665
Se13 Ba5 Se2 110.64(5) 7_565 7_665
Se13 Ba5 Se2 121.22(5) 7_566 7_665
Se2 Ba5 Se2 13.60(7) 4 7_665
Se15 Ba5 Se3 90.66(4) 3 8_665
Se15 Ba5 Se3 81.95(4) 3_554 8_665
Se13 Ba5 Se3 68.07(5) 7_565 8_665
Se13 Ba5 Se3 76.94(5) 7_566 8_665
Se2 Ba5 Se3 167.12(6) 4 8_665
Se2 Ba5 Se3 161.79(5) 7_665 8_665
Se15 Ba5 Se3 81.95(4) 3 3
Se15 Ba5 Se3 90.66(4) 3_554 3
Se13 Ba5 Se3 76.94(5) 7_565 3
Se13 Ba5 Se3 68.07(5) 7_566 3
Se2 Ba5 Se3 161.79(5) 4 3
Se2 Ba5 Se3 167.12(6) 7_665 3
Se3 Ba5 Se3 12.09(7) 8_665 3
Se15 Ba5 Se4 131.31(4) 3 6
Se15 Ba5 Se4 119.20(4) 3_554 6
Se13 Ba5 Se4 66.77(4) 7_565 6
Se13 Ba5 Se4 76.91(5) 7_566 6
Se2 Ba5 Se4 65.22(5) 4 6
Se2 Ba5 Se4 63.42(5) 7_665 6
Se3 Ba5 Se4 127.50(5) 8_665 6
Se3 Ba5 Se4 129.35(6) 3 6
Se15 Ba5 Se4 119.20(4) 3 .
Se15 Ba5 Se4 131.31(4) 3_554 .
Se13 Ba5 Se4 76.91(5) 7_565 .
Se13 Ba5 Se4 66.77(4) 7_566 .
Se2 Ba5 Se4 63.42(5) 4 .
Se2 Ba5 Se4 65.22(5) 7_665 .
Se3 Ba5 Se4 129.35(6) 8_665 .
Se3 Ba5 Se4 127.50(5) 3 .
Se4 Ba5 Se4 13.76(6) 6 .
Se15 Ba5 Sb2 130.63(3) 3 7_665
Se15 Ba5 Sb2 79.473(19) 3_554 7_665
Se13 Ba5 Sb2 69.72(3) 7_565 7_665
Se13 Ba5 Sb2 117.76(4) 7_566 7_665
Se2 Ba5 Sb2 51.89(4) 4 7_665
Se2 Ba5 Sb2 41.02(4) 7_665 7_665
Se3 Ba5 Sb2 134.80(4) 8_665 7_665
Se3 Ba5 Sb2 145.76(4) 3 7_665
Se4 Ba5 Sb2 40.85(4) 6 7_665
Se4 Ba5 Sb2 51.87(4) . 7_665
Se15 Ba5 Sb2 79.473(19) 3 7_666
Se15 Ba5 Sb2 130.63(3) 3_554 7_666
Se13 Ba5 Sb2 117.76(4) 7_565 7_666
Se13 Ba5 Sb2 69.72(3) 7_566 7_666
Se2 Ba5 Sb2 41.02(4) 4 7_666
Se2 Ba5 Sb2 51.89(4) 7_665 7_666
Se3 Ba5 Sb2 145.76(4) 8_665 7_666
Se3 Ba5 Sb2 134.80(4) 3 7_666
Se4 Ba5 Sb2 51.87(4) 6 7_666
Se4 Ba5 Sb2 40.85(4) . 7_666
Sb2 Ba5 Sb2 70.85(3) 7_665 7_666
Se6 Ba6 Se6 87.58(5) 7_665 7_666
Se6 Ba6 Se7 137.99(5) 7_665 7_666
Se6 Ba6 Se7 77.93(4) 7_666 7_666
Se6 Ba6 Se7 77.93(4) 7_665 7_665
Se6 Ba6 Se7 137.99(5) 7_666 7_665
Se7 Ba6 Se7 86.95(4) 7_666 7_665
Se6 Ba6 Se14 67.14(4) 7_665 7_565
Se6 Ba6 Se14 123.87(5) 7_666 7_565
Se7 Ba6 Se14 151.28(5) 7_666 7_565
Se7 Ba6 Se14 86.37(3) 7_665 7_565
Se6 Ba6 Se14 123.87(5) 7_665 7_566
Se6 Ba6 Se14 67.14(4) 7_666 7_566
Se7 Ba6 Se14 86.37(3) 7_666 7_566
Se7 Ba6 Se14 151.28(5) 7_665 7_566
Se14 Ba6 Se14 86.22(5) 7_565 7_566
Se6 Ba6 Se4 142.30(4) 7_665 .
Se6 Ba6 Se4 127.99(4) 7_666 .
Se7 Ba6 Se4 70.64(5) 7_666 .
Se7 Ba6 Se4 80.98(5) 7_665 .
Se14 Ba6 Se4 80.73(5) 7_565 .
Se14 Ba6 Se4 70.45(5) 7_566 .
Se6 Ba6 Se4 127.99(4) 7_665 6
Se6 Ba6 Se4 142.29(4) 7_666 6
Se7 Ba6 Se4 80.98(5) 7_666 6
Se7 Ba6 Se4 70.64(5) 7_665 6
Se14 Ba6 Se4 70.45(5) 7_565 6
Se14 Ba6 Se4 80.73(5) 7_566 6
Se4 Ba6 Se4 14.58(7) . 6
Se6 Ba6 Sb62 96.5(8) 7_665 1_556
Se6 Ba6 Sb62 38.2(6) 7_666 1_556
Se7 Ba6 Sb62 95.8(7) 7_666 1_556
Se7 Ba6 Sb62 173.9(8) 7_665 1_556
Se14 Ba6 Sb62 93.8(7) 7_565 1_556
Se14 Ba6 Sb62 34.7(8) 7_566 1_556
Se4 Ba6 Sb62 105.1(8) . 1_556
Se4 Ba6 Sb62 115.2(8) 6 1_556
Se6 Ba6 Sb62 38.2(6) 7_665 .
Se6 Ba6 Sb62 96.5(8) 7_666 .
Se7 Ba6 Sb62 173.9(8) 7_666 .
Se7 Ba6 Sb62 95.8(7) 7_665 .
Se14 Ba6 Sb62 34.7(8) 7_565 .
Se14 Ba6 Sb62 93.8(7) 7_566 .
Se4 Ba6 Sb62 115.2(8) . .
Se4 Ba6 Sb62 105.1(8) 6 .
Sb62 Ba6 Sb62 81.0(15) 1_556 .
Se6 Ba6 Se18 66.48(7) 7_665 4
Se6 Ba6 Se18 59.47(6) 7_666 4
Se7 Ba6 Se18 72.23(6) 7_666 4
Se7 Ba6 Se18 78.64(7) 7_665 4
Se14 Ba6 Se18 133.24(7) 7_565 4
Se14 Ba6 Se18 125.27(6) 7_566 4
Se4 Ba6 Se18 138.25(7) . 4
Se4 Ba6 Se18 140.00(7) 6 4
Sb62 Ba6 Se18 96.9(7) 1_556 4
Sb62 Ba6 Se18 102.9(7) . 4
Se6 Ba6 Se18 59.47(6) 7_665 7_665
Se6 Ba6 Se18 66.48(7) 7_666 7_665
Se7 Ba6 Se18 78.64(7) 7_666 7_665
Se7 Ba6 Se18 72.23(6) 7_665 7_665
Se14 Ba6 Se18 125.27(6) 7_565 7_665
Se14 Ba6 Se18 133.24(7) 7_566 7_665
Se4 Ba6 Se18 140.00(7) . 7_665
Se4 Ba6 Se18 138.25(7) 6 7_665
Sb62 Ba6 Se18 102.9(7) 1_556 7_665
Sb62 Ba6 Se18 96.9(7) . 7_665
Se18 Ba6 Se18 9.03(12) 4 7_665
Sb1 Sb1 Se18 149.88(12) 6 .
Sb1 Sb1 Se18 24.30(9) 6 6
Se18 Sb1 Se18 125.58(19) . 6
Sb1 Sb1 Se10 84.36(7) 6 .
Se18 Sb1 Se10 116.88(15) . .
Se18 Sb1 Se10 102.21(12) 6 .
Sb1 Sb1 Se11 84.38(7) 6 .
Se18 Sb1 Se11 114.89(15) . .
Se18 Sb1 Se11 100.73(12) 6 .
Se10 Sb1 Se11 89.85(7) . .
Sb1 Sb1 Se18 156.58(9) 6 6_556
Se18 Sb1 Se18 6.70(9) . 6_556
Se18 Sb1 Se18 132.28(15) 6 6_556
Se10 Sb1 Se18 112.39(12) . 6_556
Se11 Sb1 Se18 110.86(12) . 6_556
Sb1 Sb1 Se18 19.66(8) 6 1_554
Se18 Sb1 Se18 130.22(16) . 1_554
Se18 Sb1 Se18 4.64(6) 6 1_554
Se10 Sb1 Se18 98.83(11) . 1_554
Se11 Sb1 Se18 97.64(11) . 1_554
Se18 Sb1 Se18 136.92(15) 6_556 1_554
Sb1 Sb1 Ba3 120.92(4) 6 7_666
Se18 Sb1 Ba3 89.19(14) . 7_666
Se18 Sb1 Ba3 145.20(11) 6 7_666
Se10 Sb1 Ba3 56.06(5) . 7_666
Se11 Sb1 Ba3 57.04(5) . 7_666
Se18 Sb1 Ba3 82.50(10) 6_556 7_666
Se18 Sb1 Ba3 140.56(10) 1_554 7_666
Se7 Sb2 Se2 98.36(6) . .
Se7 Sb2 Se2 98.36(6) . 6
Se2 Sb2 Se2 93.42(9) . 6
Se7 Sb2 Se4 96.56(6) . 7_565
Se2 Sb2 Se4 164.93(8) . 7_565
Se2 Sb2 Se4 86.53(6) 6 7_565
Se7 Sb2 Se4 96.56(6) . 4_455
Se2 Sb2 Se4 86.53(6) . 4_455
Se2 Sb2 Se4 164.93(8) 6 4_455
Se4 Sb2 Se4 89.64(9) 7_565 4_455
Se7 Sb2 Ba5 144.507(13) . 7_565
Se2 Sb2 Ba5 106.31(6) . 7_565
Se2 Sb2 Ba5 55.74(5) 6 7_565
Se4 Sb2 Ba5 61.46(5) 7_565 7_565
Se4 Sb2 Ba5 109.83(6) 4_455 7_565
Se7 Sb2 Ba5 144.507(13) . 7_566
Se2 Sb2 Ba5 55.74(5) . 7_566
Se2 Sb2 Ba5 106.31(6) 6 7_566
Se4 Sb2 Ba5 109.83(6) 7_565 7_566
Se4 Sb2 Ba5 61.46(5) 4_455 7_566
Ba5 Sb2 Ba5 70.85(3) 7_565 7_566
Se13 Sb3 Se1 96.64(6) . 7_665
Se13 Sb3 Se1 96.64(6) . 4
Se1 Sb3 Se1 102.97(11) 7_665 4
Se13 Sb3 Se4 90.63(6) . 4
Se1 Sb3 Se4 168.34(7) 7_665 4
Se1 Sb3 Se4 85.14(7) 4 4
Se13 Sb3 Se4 90.63(6) . 7_665
Se1 Sb3 Se4 85.14(7) 7_665 7_665
Se1 Sb3 Se4 168.34(7) 4 7_665
Se4 Sb3 Se4 85.67(9) 4 7_665
Se13 Sb3 Se1 95.71(5) . 4_554
Se1 Sb3 Se1 6.10(7) 7_665 4_554
Se1 Sb3 Se1 109.07(7) 4 4_554
Se4 Sb3 Se1 163.55(7) 4 4_554
Se4 Sb3 Se1 79.11(6) 7_665 4_554
Se13 Sb3 Se1 95.71(5) . 7_666
Se1 Sb3 Se1 109.07(7) 7_665 7_666
Se1 Sb3 Se1 6.10(7) 4 7_666
Se4 Sb3 Se1 79.11(6) 4 7_666
Se4 Sb3 Se1 163.55(7) 7_665 7_666
Se1 Sb3 Se1 115.17(9) 4_554 7_666
Sb42 Sb41 Sb42 175.0(15) . 6
Sb42 Sb41 Se8 91.2(7) . .
Sb42 Sb41 Se8 91.2(7) 6 .
Sb42 Sb41 Se12 40.1(7) . .
Sb42 Sb41 Se12 135.4(7) 6 .
Se8 Sb41 Se12 92.84(9) . .
Sb42 Sb41 Se12 135.4(7) . 6
Sb42 Sb41 Se12 40.1(7) 6 6
Se8 Sb41 Se12 92.85(9) . 6
Se12 Sb41 Se12 95.33(18) . 6
Sb42 Sb41 Se5 138.5(7) . .
Sb42 Sb41 Se5 45.4(7) 6 .
Se8 Sb41 Se5 96.63(9) . .
Se12 Sb41 Se5 170.50(13) . .
Se12 Sb41 Se5 85.01(10) 6 .
Sb42 Sb41 Se5 45.4(7) . 6
Sb42 Sb41 Se5 138.5(7) 6 6
Se8 Sb41 Se5 96.62(9) . 6
Se12 Sb41 Se5 85.01(10) . 6
Se12 Sb41 Se5 170.50(13) 6 6
Se5 Sb41 Se5 93.10(15) . 6
Sb42 Sb41 Ba22 87.6(7) . 5_565
Sb42 Sb41 Ba22 87.6(7) 6 5_565
Se8 Sb41 Ba22 101.2(8) . 5_565
Se12 Sb41 Ba22 48.06(13) . 5_565
Se12 Sb41 Ba22 48.05(13) 6 5_565
Se5 Sb41 Ba22 130.0(3) . 5_565
Se5 Sb41 Ba22 130.0(3) 6 5_565
Sb42 Sb41 Ba22 128.5(8) . 3_545
Sb42 Sb41 Ba22 56.4(8) 6 3_545
Se8 Sb41 Ba22 58.1(7) . 3_545
Se12 Sb41 Ba22 150.7(7) . 3_545
Se12 Sb41 Ba22 90.1(4) 6 3_545
Se5 Sb41 Ba22 38.6(7) . 3_545
Se5 Sb41 Ba22 94.2(4) 6 3_545
Ba22 Sb41 Ba22 134.7(5) 5_565 3_545
Sb42 Sb41 Ba22 56.4(8) . 3_544
Sb42 Sb41 Ba22 128.5(8) 6 3_544
Se8 Sb41 Ba22 58.1(7) . 3_544
Se12 Sb41 Ba22 90.1(4) . 3_544
Se12 Sb41 Ba22 150.7(7) 6 3_544
Se5 Sb41 Ba22 94.2(4) . 3_544
Se5 Sb41 Ba22 38.6(7) 6 3_544
Ba22 Sb41 Ba22 134.7(5) 5_565 3_544
Ba22 Sb41 Ba22 72.1(8) 3_545 3_544
Sb41 Sb42 Sb42 2.5(7) . 6
Sb41 Sb42 Se12 131.3(8) . .
Sb42 Sb42 Se12 129.10(18) 6 .
Sb41 Sb42 Se5 125.3(8) . 6
Sb42 Sb42 Se5 127.29(17) 6 6
Se12 Sb42 Se5 102.7(3) . 6
Sb41 Sb42 Se8 76.7(7) . .
Sb42 Sb42 Se8 77.94(16) 6 .
Se12 Sb42 Se8 100.92(18) . .
Se5 Sb42 Se8 104.17(19) 6 .
Sb41 Sb42 Se12 139.5(8) . 6_554
Sb42 Sb42 Se12 137.22(15) 6 6_554
Se12 Sb42 Se12 8.12(16) . 6_554
Se5 Sb42 Se12 94.7(3) 6 6_554
Se8 Sb42 Se12 101.76(18) . 6_554
Sb41 Sb42 Se5 134.3(8) . 1_554
Sb42 Sb42 Se5 136.24(14) 6 1_554
Se12 Sb42 Se5 93.9(3) . 1_554
Se5 Sb42 Se5 8.95(12) 6 1_554
Se8 Sb42 Se5 104.69(19) . 1_554
Se12 Sb42 Se5 85.8(2) 6_554 1_554
Sb41 Sb42 Ba22 116.4(8) . 3_544
Sb42 Sb42 Ba22 118.8(4) 6 3_544
Se12 Sb42 Ba22 103.9(5) . 3_544
Se5 Sb42 Ba22 42.2(8) 6 3_544
Se8 Sb42 Ba22 62.4(7) . 3_544
Se12 Sb42 Ba22 97.1(4) 6_554 3_544
Se5 Sb42 Ba22 42.4(7) 1_554 3_544
Sb41 Sb42 Ba22 84.1(7) . 5_565
Sb42 Sb42 Ba22 81.79(14) 6 5_565
Se12 Sb42 Ba22 47.79(18) . 5_565
Se5 Sb42 Ba22 145.6(5) 6 5_565
Se8 Sb42 Ba22 99.5(8) . 5_565
Se12 Sb42 Ba22 55.81(16) 6_554 5_565
Se5 Sb42 Ba22 138.2(4) 1_554 5_565
Ba22 Sb42 Ba22 145.4(6) 3_544 5_565
Sb52 Sb51 Se3 52.01(11) . .
Sb52 Sb51 Se3 52.01(11) . 6
Se3 Sb51 Se3 97.67(10) . 6
Sb52 Sb51 Se9 75.7(3) . .
Se3 Sb51 Se9 94.24(6) . .
Se3 Sb51 Se9 94.25(6) 6 .
Sb52 Sb51 Se2 133.70(11) . 6
Se3 Sb51 Se2 174.29(8) . 6
Se3 Sb51 Se2 87.44(6) 6 6
Se9 Sb51 Se2 87.88(6) . 6
Sb52 Sb51 Se2 133.70(11) . .
Se3 Sb51 Se2 87.44(6) . .
Se3 Sb51 Se2 174.29(8) 6 .
Se9 Sb51 Se2 87.88(6) . .
Se2 Sb51 Se2 87.34(9) 6 .
Sb51 Sb52 Se3 108.43(18) . .
Sb51 Sb52 Se3 108.43(18) . 6
Se3 Sb52 Se3 130.0(3) . 6
Sb51 Sb52 Se9 84.2(3) . .
Se3 Sb52 Se9 108.15(14) . .
Se3 Sb52 Se9 108.15(14) 6 .
Sb51 Sb52 Se16 175.5(5) . 3_544
Se3 Sb52 Se16 72.95(18) . 3_544
Se3 Sb52 Se16 72.94(18) 6 3_544
Se9 Sb52 Se16 91.4(3) . 3_544
Sb51 Sb52 Se3 103.99(13) . 1_554
Se3 Sb52 Se3 136.1(2) . 1_554
Se3 Sb52 Se3 6.16(4) 6 1_554
Se9 Sb52 Se3 103.78(10) . 1_554
Se16 Sb52 Se3 77.04(14) 3_544 1_554
Sb51 Sb52 Se3 103.99(13) . 6_556
Se3 Sb52 Se3 6.15(4) . 6_556
Se3 Sb52 Se3 136.1(2) 6 6_556
Se9 Sb52 Se3 103.78(10) . 6_556
Se16 Sb52 Se3 77.04(14) 3_544 6_556
Se3 Sb52 Se3 142.3(2) 1_554 6_556
Sb51 Sb52 Ba1 121.3(3) . 7_666
Se3 Sb52 Ba1 58.39(10) . 7_666
Se3 Sb52 Ba1 122.9(2) 6 7_666
Se9 Sb52 Ba1 55.76(8) . 7_666
Se16 Sb52 Ba1 55.5(2) 3_544 7_666
Se3 Sb52 Ba1 124.35(16) 1_554 7_666
Se3 Sb52 Ba1 56.64(7) 6_556 7_666
Sb51 Sb52 Ba1 121.3(3) . 7_665
Se3 Sb52 Ba1 122.9(2) . 7_665
Se3 Sb52 Ba1 58.39(10) 6 7_665
Se9 Sb52 Ba1 55.76(8) . 7_665
Se16 Sb52 Ba1 55.5(2) 3_544 7_665
Se3 Sb52 Ba1 56.64(7) 1_554 7_665
Se3 Sb52 Ba1 124.35(16) 6_556 7_665
Ba1 Sb52 Ba1 72.13(9) 7_666 7_665
Sb61 Sb61 Sb62 69(2) 6_556 1_556
Sb61 Sb61 Se17 152.74(14) 6_556 .
Sb62 Sb61 Se17 135(2) 1_556 .
Sb61 Sb61 Se17 21.44(11) 6_556 6_556
Sb62 Sb61 Se17 88(2) 1_556 6_556
Se17 Sb61 Se17 131.3(2) . 6_556
Sb61 Sb61 Se17 159.09(10) 6_556 6
Sb62 Sb61 Se17 130(2) 1_556 6
Se17 Sb61 Se17 6.35(9) . 6
Se17 Sb61 Se17 137.65(19) 6_556 6
Sb61 Sb61 Se6 83.92(7) 6_556 7_666
Sb62 Sb61 Se6 58(3) 1_556 7_666
Se17 Sb61 Se6 119.02(16) . 7_666
Se17 Sb61 Se6 102.30(13) 6_556 7_666
Se17 Sb61 Se6 113.80(13) 6 7_666
Sb61 Sb61 Se14 84.02(6) 6_556 7_566
Sb62 Sb61 Se14 37(3) 1_556 7_566
Se17 Sb61 Se14 108.26(14) . 7_566
Se17 Sb61 Se14 94.57(12) 6_556 7_566
Se17 Sb61 Se14 105.62(11) 6 7_566
Se6 Sb61 Se14 91.25(10) 7_666 7_566
Sb61 Sb61 Se17 17.25(9) 6_556 1_556
Sb62 Sb61 Se17 84(2) 1_556 1_556
Se17 Sb61 Se17 135.5(2) . 1_556
Se17 Sb61 Se17 4.20(6) 6_556 1_556
Se17 Sb61 Se17 141.85(18) 6 1_556
Se6 Sb61 Se17 98.72(12) 7_666 1_556
Se14 Sb61 Se17 92.51(10) 7_566 1_556
Sb61 Sb61 Ba6 121.09(4) 6_556 .
Sb62 Sb61 Ba6 54(2) 1_556 .
Se17 Sb61 Ba6 85.45(14) . .
Se17 Sb61 Ba6 141.62(13) 6_556 .
Se17 Sb61 Ba6 79.25(10) 6 .
Se6 Sb61 Ba6 57.08(5) 7_666 .
Se14 Sb61 Ba6 57.85(6) 7_566 .
Se17 Sb61 Ba6 137.65(11) 1_556 .
Sb61 Sb62 Sb61 43(4) 1_554 6
Sb61 Sb62 Se14 131(4) 1_554 7_565
Sb61 Sb62 Se14 131(4) 6 7_565
Sb61 Sb62 Se6 106(4) 1_554 7_665
Sb61 Sb62 Se6 106(4) 6 7_665
Se14 Sb62 Se6 118(3) 7_565 7_665
Sb61 Sb62 Se17 33.1(10) 1_554 1_554
Sb61 Sb62 Se17 75(3) 6 1_554
Se14 Sb62 Se17 107.7(12) 7_565 1_554
Se6 Sb62 Se17 109.1(13) 7_665 1_554
Sb61 Sb62 Se17 75(3) 1_554 6
Sb61 Sb62 Se17 33.1(10) 6 6
Se14 Sb62 Se17 107.7(12) 7_565 6
Se6 Sb62 Se17 109.1(13) 7_665 6
Se17 Sb62 Se17 105(3) 1_554 6
Sb61 Sb62 Se17 82(3) 1_554 .
Sb61 Sb62 Se17 39.4(10) 6 .
Se14 Sb62 Se17 104.7(10) 7_565 .
Se6 Sb62 Se17 105.9(11) 7_665 .
Se17 Sb62 Se17 112(2) 1_554 .
Se17 Sb62 Se17 6.99(15) 6 .
Sb61 Sb62 Se17 39.4(10) 1_554 6_554
Sb61 Sb62 Se17 82(3) 6 6_554
Se14 Sb62 Se17 104.7(10) 7_565 6_554
Se6 Sb62 Se17 105.9(11) 7_665 6_554
Se17 Sb62 Se17 6.99(15) 1_554 6_554
Se17 Sb62 Se17 112(2) 6 6_554
Se17 Sb62 Se17 119(2) . 6_554
Sb61 Sb62 Ba6 157(3) 1_554 .
Sb61 Sb62 Ba6 116.4(15) 6 .
Se14 Sb62 Ba6 68.0(16) 7_565 .
Se6 Sb62 Ba6 65.7(13) 7_665 .
Se17 Sb62 Ba6 168(2) 1_554 .
Se17 Sb62 Ba6 87.1(6) 6 .
Se17 Sb62 Ba6 80.1(4) . .
Se17 Sb62 Ba6 161(2) 6_554 .
Sb61 Sb62 Ba6 116.4(15) 1_554 1_554
Sb61 Sb62 Ba6 157(3) 6 1_554
Se14 Sb62 Ba6 68.0(16) 7_565 1_554
Se6 Sb62 Ba6 65.7(13) 7_665 1_554
Se17 Sb62 Ba6 87.1(6) 1_554 1_554
Se17 Sb62 Ba6 168(2) 6 1_554
Se17 Sb62 Ba6 161(2) . 1_554
Se17 Sb62 Ba6 80.1(4) 6_554 1_554
Ba6 Sb62 Ba6 81.0(15) . 1_554
Sb71 Sb72 Se12 155.6(11) . 4_554
Sb71 Sb72 Se12 155.6(11) . 7_666
Se12 Sb72 Se12 11.5(2) 4_554 7_666
Sb71 Sb72 Se5 108.5(7) . .
Se12 Sb72 Se5 91.7(4) 4_554 .
Se12 Sb72 Se5 83.4(4) 7_666 .
Sb71 Sb72 Se5 108.5(7) . 6
Se12 Sb72 Se5 83.4(4) 4_554 6
Se12 Sb72 Se5 91.7(4) 7_666 6
Se5 Sb72 Se5 92.6(4) . 6
Sb71 Sb72 Ba22 142.3(6) . 3_544
Se12 Sb72 Ba22 45.7(6) 4_554 3_544
Se12 Sb72 Ba22 54.4(6) 7_666 3_544
Se5 Sb72 Ba22 92.6(6) . 3_544
Se5 Sb72 Ba22 37.7(6) 6 3_544
Sb71 Sb72 Ba22 142.3(6) . 3_545
Se12 Sb72 Ba22 54.4(6) 4_554 3_545
Se12 Sb72 Ba22 45.7(6) 7_666 3_545
Se5 Sb72 Ba22 37.7(6) . 3_545
Se5 Sb72 Ba22 92.6(6) 6 3_545
Ba22 Sb72 Ba22 70.8(9) 3_544 3_545
Se1 Se1 Sb3 141.48(5) 6 7_566
Se1 Se1 Sb3 32.41(4) 6 7_565
Sb3 Se1 Sb3 109.07(7) 7_566 7_565
Se1 Se1 Ba3 85.55(5) 6 .
Sb3 Se1 Ba3 98.68(7) 7_566 .
Sb3 Se1 Ba3 90.69(6) 7_565 .
Se1 Se1 Ba1 85.55(5) 6 .
Sb3 Se1 Ba1 94.50(7) 7_566 .
Sb3 Se1 Ba1 87.13(6) 7_565 .
Ba3 Se1 Ba1 166.62(8) . .
Se1 Se1 Ba4 85.71(5) 6 5_565
Sb3 Se1 Ba4 132.56(9) 7_566 5_565
Sb3 Se1 Ba4 117.95(8) 7_565 5_565
Ba3 Se1 Ba4 87.11(5) . 5_565
Ba1 Se1 Ba4 82.29(5) . 5_565
Se2 Se2 Sb2 136.72(5) 6_556 .
Se2 Se2 Sb51 133.67(5) 6_556 .
Sb2 Se2 Sb51 89.42(6) . .
Se2 Se2 Ba5 83.20(3) 6_556 7_566
Sb2 Se2 Ba5 83.24(6) . 7_566
Sb51 Se2 Ba5 102.44(7) . 7_566
Se2 Se2 Ba4 83.23(3) 6_556 3_545
Sb2 Se2 Ba4 95.01(6) . 3_545
Sb51 Se2 Ba4 99.41(7) . 3_545
Ba5 Se2 Ba4 158.05(7) 7_566 3_545
Se3 Se3 Sb52 155.00(13) 6_556 .
Se3 Se3 Sb51 138.85(5) 6_556 .
Sb52 Se3 Sb51 19.56(13) . .
Se3 Se3 Sb52 18.87(11) 6_556 1_556
Sb52 Se3 Sb52 136.1(2) . 1_556
Sb51 Se3 Sb52 120.91(13) . 1_556
Se3 Se3 Ba1 83.87(3) 6_556 7_666
Sb52 Se3 Ba1 88.33(14) . 7_666
Sb51 Se3 Ba1 96.85(7) . 7_666
Sb52 Se3 Ba1 78.60(11) 1_556 7_666
Se3 Se3 Ba1 83.93(3) 6_556 3_545
Sb52 Se3 Ba1 119.35(15) . 3_545
Sb51 Se3 Ba1 137.21(8) . 3_545
Sb52 Se3 Ba1 101.64(12) 1_556 3_545
Ba1 Se3 Ba1 86.61(5) 7_666 3_545
Se3 Se3 Ba5 83.95(3) 6_556 3_545
Sb52 Se3 Ba5 106.47(14) . 3_545
Sb51 Se3 Ba5 98.31(7) . 3_545
Sb52 Se3 Ba5 92.53(11) 1_556 3_545
Ba1 Se3 Ba5 164.79(7) 7_666 3_545
Ba1 Se3 Ba5 83.09(5) 3_545 3_545
Se4 Se4 Sb2 134.81(5) 6 7_666
Se4 Se4 Sb3 132.83(5) 6 7_566
Sb2 Se4 Sb3 89.78(6) 7_666 7_566
Se4 Se4 Ba6 82.72(3) 6 .
Sb2 Se4 Ba6 94.95(6) 7_666 .
Sb3 Se4 Ba6 112.62(7) 7_566 .
Se4 Se4 Ba5 83.10(3) 6 .
Sb2 Se4 Ba5 77.69(6) 7_666 .
Sb3 Se4 Ba5 95.43(6) 7_566 .
Ba6 Se4 Ba5 151.09(7) . .
Se5 Se5 Sb42 127.29(17) 6_556 6
Se5 Se5 Ba22 83.58(17) 6_556 3_545
Sb42 Se5 Ba22 95.9(8) 6 3_545
Se5 Se5 Sb41 136.55(7) 6_556 .
Sb42 Se5 Sb41 9.27(16) 6 .
Ba22 Se5 Sb41 96.1(7) 3_545 .
Se5 Se5 Sb72 136.3(2) 6_556 .
Sb42 Se5 Sb72 96.1(3) 6 .
Ba22 Se5 Sb72 98.0(7) 3_545 .
Sb41 Se5 Sb72 86.9(2) . .
Se5 Se5 Sb42 43.76(14) 6_556 1_556
Sb42 Se5 Sb42 83.5(3) 6 1_556
Ba22 Se5 Sb42 87.2(7) 3_545 1_556
Sb41 Se5 Sb42 92.79(14) . 1_556
Sb72 Se5 Sb42 174.8(3) . 1_556
Se5 Se5 Ba21 85.19(6) 6_556 3_545
Sb42 Se5 Ba21 92.13(13) 6 3_545
Ba22 Se5 Ba21 3.9(9) 3_545 3_545
Sb41 Se5 Ba21 92.51(9) . 3_545
Sb72 Se5 Ba21 99.3(3) . 3_545
Sb42 Se5 Ba21 85.86(12) 1_556 3_545
Sb62 Se6 Sb61 16.1(16) 7_566 7_565
Sb62 Se6 Sb61 16.1(16) 7_566 4_455
Sb61 Se6 Sb61 12.16(13) 7_565 4_455
Sb62 Se6 Ba6 76.1(13) 7_566 7_565
Sb61 Se6 Ba6 82.62(7) 7_565 7_565
Sb61 Se6 Ba6 91.04(8) 4_455 7_565
Sb62 Se6 Ba6 76.1(13) 7_566 7_566
Sb61 Se6 Ba6 91.04(8) 7_565 7_566
Sb61 Se6 Ba6 82.62(7) 4_455 7_566
Ba6 Se6 Ba6 87.58(5) 7_565 7_566
Sb2 Se7 Ba6 97.83(5) . 7_565
Sb2 Se7 Ba6 97.83(5) . 7_566
Ba6 Se7 Ba6 86.95(4) 7_565 7_566
Sb2 Se7 Ba4 95.03(5) . 3_545
Ba6 Se7 Ba4 167.11(6) 7_565 3_545
Ba6 Se7 Ba4 92.252(19) 7_566 3_545
Sb2 Se7 Ba4 95.03(5) . 3_544
Ba6 Se7 Ba4 92.252(19) 7_565 3_544
Ba6 Se7 Ba4 167.11(6) 7_566 3_544
Ba4 Se7 Ba4 85.66(4) 3_545 3_544
Sb41 Se8 Sb42 12.06(16) . 6
Sb41 Se8 Sb42 12.06(16) . .
Sb42 Se8 Sb42 24.1(3) 6 .
Sb41 Se8 Ba21 95.90(7) . 3_545
Sb42 Se8 Ba21 87.77(15) 6 3_545
Sb42 Se8 Ba21 104.53(14) . 3_545
Sb41 Se8 Ba21 95.90(7) . 3_544
Sb42 Se8 Ba21 104.54(14) 6 3_544
Sb42 Se8 Ba21 87.77(15) . 3_544
Ba21 Se8 Ba21 87.94(5) 3_545 3_544
Sb41 Se8 Ba22 81.4(9) . 3_545
Sb42 Se8 Ba22 73.5(9) 6 3_545
Sb42 Se8 Ba22 90.1(9) . 3_545
Ba21 Se8 Ba22 14.5(9) 3_545 3_545
Ba21 Se8 Ba22 89.1(5) 3_544 3_545
Sb41 Se8 Ba22 81.4(9) . 3_544
Sb42 Se8 Ba22 90.1(9) 6 3_544
Sb42 Se8 Ba22 73.5(9) . 3_544
Ba21 Se8 Ba22 89.1(5) 3_545 3_544
Ba21 Se8 Ba22 14.5(9) 3_544 3_544
Ba22 Se8 Ba22 86.5(9) 3_545 3_544
Sb52 Se9 Sb51 20.14(11) . .
Sb52 Se9 Ba1 83.54(9) . 7_666
Sb51 Se9 Ba1 97.73(5) . 7_666
Sb52 Se9 Ba1 83.54(9) . 7_665
Sb51 Se9 Ba1 97.73(5) . 7_665
Ba1 Se9 Ba1 90.08(5) 7_666 7_665
Sb52 Se9 Ba4 116.70(8) . 3_545
Sb51 Se9 Ba4 103.39(5) . 3_545
Ba1 Se9 Ba4 86.51(2) 7_666 3_545
Ba1 Se9 Ba4 158.87(6) 7_665 3_545
Sb52 Se9 Ba4 116.70(8) . 3_544
Sb51 Se9 Ba4 103.39(5) . 3_544
Ba1 Se9 Ba4 158.87(6) 7_666 3_544
Ba1 Se9 Ba4 86.51(2) 7_665 3_544
Ba4 Se9 Ba4 89.20(4) 3_545 3_544
Sb1 Se10 Sb1 11.27(14) 6 .
Sb1 Se10 Ba4 102.05(7) 6 3_544
Sb1 Se10 Ba4 110.24(7) . 3_544
Sb1 Se10 Ba4 110.24(7) 6 3_545
Sb1 Se10 Ba4 102.05(7) . 3_545
Ba4 Se10 Ba4 88.71(5) 3_544 3_545
Sb1 Se10 Ba3 92.22(7) 6 7_666
Sb1 Se10 Ba3 84.42(7) . 7_666
Ba4 Se10 Ba3 165.22(6) 3_544 7_666
Ba4 Se10 Ba3 89.99(2) 3_545 7_666
Sb1 Se10 Ba3 84.42(7) 6 7_665
Sb1 Se10 Ba3 92.22(7) . 7_665
Ba4 Se10 Ba3 89.99(2) 3_544 7_665
Ba4 Se10 Ba3 165.22(6) 3_545 7_665
Ba3 Se10 Ba3 87.53(5) 7_666 7_665
Sb1 Se11 Sb1 11.24(14) . 6
Sb1 Se11 Ba21 94.21(7) . 3_545
Sb1 Se11 Ba21 102.16(7) 6 3_545
Sb1 Se11 Ba21 102.16(8) . 3_544
Sb1 Se11 Ba21 94.21(7) 6 3_544
Ba21 Se11 Ba21 88.90(6) 3_545 3_544
Sb1 Se11 Ba3 91.09(7) . 7_665
Sb1 Se11 Ba3 83.42(7) 6 7_665
Ba21 Se11 Ba3 174.22(6) 3_545 7_665
Ba21 Se11 Ba3 92.22(2) 3_544 7_665
Sb1 Se11 Ba3 83.42(7) . 7_666
Sb1 Se11 Ba3 91.09(7) 6 7_666
Ba21 Se11 Ba3 92.22(2) 3_545 7_666
Ba21 Se11 Ba3 174.22(6) 3_544 7_666
Ba3 Se11 Ba3 86.11(4) 7_665 7_666
Se12 Se12 Sb42 129.11(19) 6_554 .
Se12 Se12 Sb72 84.26(11) 6_554 7_565
Sb42 Se12 Sb72 102.2(3) . 7_565
Se12 Se12 Sb42 42.78(16) 6_554 6_554
Sb42 Se12 Sb42 86.3(3) . 6_554
Sb72 Se12 Sb42 93.2(2) 7_565 6_554
Se12 Se12 Sb41 137.67(8) 6_554 .
Sb42 Se12 Sb41 8.57(18) . .
Sb72 Se12 Sb41 101.4(2) 7_565 .
Sb42 Se12 Sb41 94.89(15) 6_554 .
Se12 Se12 Ba22 135.9(6) 6_554 5_565
Sb42 Se12 Ba22 94.1(6) . 5_565
Sb72 Se12 Ba22 96.2(11) 7_565 5_565
Sb42 Se12 Ba22 170.4(11) 6_554 5_565
Sb41 Se12 Ba22 85.7(6) . 5_565
Se12 Se12 Ba21 130.61(7) 6_554 5_565
Sb42 Se12 Ba21 94.6(2) . 5_565
Sb72 Se12 Ba21 110.7(3) 7_565 5_565
Sb42 Se12 Ba21 155.21(14) 6_554 5_565
Sb41 Se12 Ba21 86.94(13) . 5_565
Ba22 Se12 Ba21 15.1(11) 5_565 5_565
Se12 Se12 Ba22 38.0(6) 6_554 5_564
Sb42 Se12 Ba22 163.9(7) . 5_564
Sb72 Se12 Ba22 87.3(10) 7_565 5_564
Sb42 Se12 Ba22 80.1(6) 6_554 5_564
Sb41 Se12 Ba22 170.2(9) . 5_564
Ba22 Se12 Ba22 97.9(12) 5_565 5_564
Ba21 Se12 Ba22 94.2(7) 5_565 5_564
Se12 Se12 Ba21 43.18(6) 6_554 5_564
Sb42 Se12 Ba21 154.53(16) . 5_564
Sb72 Se12 Ba21 100.8(2) 7_565 5_564
Sb42 Se12 Ba21 81.53(17) 6_554 5_564
Sb41 Se12 Ba21 157.64(11) . 5_564
Ba22 Se12 Ba21 94.2(7) 5_565 5_564
Ba21 Se12 Ba21 87.43(7) 5_565 5_564
Ba22 Se12 Ba21 13.7(9) 5_564 5_564
Sb3 Se13 Ba5 106.93(4) . 7_666
Sb3 Se13 Ba5 106.93(4) . 7_665
Ba5 Se13 Ba5 88.97(5) 7_666 7_665
Sb3 Se13 Ba1 96.89(4) . 7_665
Ba5 Se13 Ba1 156.08(6) 7_666 7_665
Ba5 Se13 Ba1 86.11(2) 7_665 7_665
Sb3 Se13 Ba1 96.89(4) . 7_666
Ba5 Se13 Ba1 86.11(2) 7_666 7_666
Ba5 Se13 Ba1 156.08(6) 7_665 7_666
Ba1 Se13 Ba1 88.97(4) 7_665 7_666
Sb62 Se14 Sb61 12.3(15) 7_666 4
Sb62 Se14 Sb61 12.3(15) 7_666 7_665
Sb61 Se14 Sb61 11.91(13) 4 7_665
Sb62 Se14 Ba3 98.4(12) 7_666 7_665
Sb61 Se14 Ba3 94.81(7) 4 7_665
Sb61 Se14 Ba3 86.54(7) 7_665 7_665
Sb62 Se14 Ba3 98.4(12) 7_666 7_666
Sb61 Se14 Ba3 86.54(7) 4 7_666
Sb61 Se14 Ba3 94.81(7) 7_665 7_666
Ba3 Se14 Ba3 88.05(5) 7_665 7_666
Sb62 Se14 Ba6 77.3(12) 7_666 7_666
Sb61 Se14 Ba6 81.04(6) 4 7_666
Sb61 Se14 Ba6 89.20(7) 7_665 7_666
Ba3 Se14 Ba6 175.72(6) 7_665 7_666
Ba3 Se14 Ba6 92.716(19) 7_666 7_666
Sb62 Se14 Ba6 77.3(12) 7_666 7_665
Sb61 Se14 Ba6 89.20(7) 4 7_665
Sb61 Se14 Ba6 81.04(6) 7_665 7_665
Ba3 Se14 Ba6 92.716(19) 7_665 7_665
Ba3 Se14 Ba6 175.72(6) 7_666 7_665
Ba6 Se14 Ba6 86.22(5) 7_666 7_665
Ba5 Se15 Ba5 180.00(3) 7_566 3_544
Ba5 Se15 Ba5 88.00(3) 7_566 3_545
Ba5 Se15 Ba5 92.00(3) 3_544 3_545
Ba5 Se15 Ba5 92.00(3) 7_566 7_565
Ba5 Se15 Ba5 88.00(3) 3_544 7_565
Ba5 Se15 Ba5 180.00(3) 3_545 7_565
Se16 Se16 Sb52 168(3) 5_564 3_554
Se16 Se16 Ba1 88.7(18) 5_564 5_565
Sb52 Se16 Ba1 82.9(3) 3_554 5_565
Se16 Se16 Ba1 88.7(18) 5_564 5_564
Sb52 Se16 Ba1 82.9(3) 3_554 5_564
Ba1 Se16 Ba1 90.3(4) 5_565 5_564
Se16 Se16 Ba1 80.1(18) 5_564 .
Sb52 Se16 Ba1 108.3(2) 3_554 .
Ba1 Se16 Ba1 89.43(3) 5_565 .
Ba1 Se16 Ba1 168.7(2) 5_564 .
Se16 Se16 Ba1 80.1(18) 5_564 1_554
Sb52 Se16 Ba1 108.3(2) 3_554 1_554
Ba1 Se16 Ba1 168.7(2) 5_565 1_554
Ba1 Se16 Ba1 89.43(3) 5_564 1_554
Ba1 Se16 Ba1 88.6(4) . 1_554
Se17 Se17 Sb61 152.74(13) 6 .
Se17 Se17 Sb61 158.58(11) 6 6_556
Sb61 Se17 Sb61 5.85(7) . 6_556
Se17 Se17 Sb61 20.93(10) 6 6
Sb61 Se17 Sb61 131.8(2) . 6
Sb61 Se17 Sb61 137.65(19) 6_556 6
Se17 Se17 Sb62 142.4(13) 6 1_556
Sb61 Se17 Sb62 12.0(13) . 1_556
Sb61 Se17 Sb62 17.1(13) 6_556 1_556
Sb61 Se17 Sb62 121.8(13) 6 1_556
Se17 Se17 Sb61 17.24(9) 6 1_554
Sb61 Se17 Sb61 135.5(2) . 1_554
Sb61 Se17 Sb61 141.34(18) 6_556 1_554
Sb61 Se17 Sb61 3.69(4) 6 1_554
Sb62 Se17 Sb61 125.5(13) 1_556 1_554
Se17 Se17 Sb62 30.6(12) 6 .
Sb61 Se17 Sb62 122.5(12) . .
Sb61 Se17 Sb62 128.3(12) 6_556 .
Sb61 Se17 Sb62 10.9(12) 6 .
Sb62 Se17 Sb62 112(3) 1_556 .
Sb61 Se17 Sb62 14.1(12) 1_554 .
Se17 Se17 Ba3 85.04(6) 6 .
Sb61 Se17 Ba3 93.74(13) . .
Sb61 Se17 Ba3 94.08(11) 6_556 .
Sb61 Se17 Ba3 84.82(10) 6 .
Sb62 Se17 Ba3 86.0(11) 1_556 .
Sb61 Se17 Ba3 84.81(9) 1_554 .
Sb62 Se17 Ba3 79.1(9) . .
Se18 Se18 Sb1 149.87(12) 6_556 .
Se18 Se18 Sb1 155.70(9) 6_556 6
Sb1 Se18 Sb1 5.83(8) . 6
Se18 Se18 Sb1 23.43(9) 6_556 6_556
Sb1 Se18 Sb1 126.44(18) . 6_556
Sb1 Se18 Sb1 132.28(15) 6 6_556
Se18 Se18 Sb1 19.65(8) 6_556 1_556
Sb1 Se18 Sb1 130.22(16) . 1_556
Sb1 Se18 Sb1 136.05(15) 6 1_556
Sb1 Se18 Sb1 3.78(5) 6_556 1_556
Se18 Se18 Ba6 85.48(5) 6_556 7_566
Sb1 Se18 Ba6 114.49(15) . 7_566
Sb1 Se18 Ba6 110.84(12) 6 7_566
Sb1 Se18 Ba6 101.66(11) 6_556 7_566
Sb1 Se18 Ba6 99.09(10) 1_556 7_566

loop_
_geom_bond_atom_site_label_1
_geom_bond_atom_site_label_2
_geom_bond_distance
_geom_bond_site_symmetry_2
Ba1 Se16 3.265(10) 5_565
Ba1 Se16 3.265(10) 5_564
Ba1 Se9 3.2722(13) 7_565
Ba1 Se9 3.2722(13) 7_566
Ba1 Se13 3.3042(13) 7_566
Ba1 Se13 3.3042(13) 7_565
Ba1 Se16 3.314(10) .
Ba1 Se16 3.314(10) 1_556
Ba1 Se3 3.351(2) 7_565
Ba1 Se3 3.351(2) 4_455
Ba1 Se1 3.359(2) 6
Ba1 Se1 3.359(2) .
Ba21 Ba22 0.85(5) .
Ba21 Se12 3.173(4) 2_565
Ba21 Se12 3.173(4) 5_565
Ba21 Se5 3.296(3) 3
Ba21 Se5 3.296(3) 8_665
Ba21 Se11 3.3059(17) 3_554
Ba21 Se11 3.3059(17) 3
Ba21 Se8 3.3347(16) 3
Ba21 Se8 3.3347(16) 3_554
Ba21 Se12 3.518(4) 5_564
Ba21 Se12 3.518(4) 2_566
Ba21 Ba21 4.6305(5) 1_554
Ba22 Se5 2.47(5) 3
Ba22 Se5 2.47(5) 8_665
Ba22 Se12 2.88(3) 2_565
Ba22 Se12 2.88(3) 5_565
Ba22 Se12 3.25(3) 5_564
Ba22 Se12 3.25(3) 2_566
Ba22 Se8 3.38(3) 3
Ba22 Se8 3.38(3) 3_554
Ba22 Sb42 3.66(4) 8_666
Ba22 Sb42 3.66(4) 3_554
Ba22 Sb41 3.86(4) 5_565
Ba3 Se14 3.3316(14) 7_566
Ba3 Se14 3.3316(14) 7_565
Ba3 Se10 3.3470(14) 7_565
Ba3 Se10 3.3470(14) 7_566
Ba3 Se1 3.350(2) .
Ba3 Se1 3.350(2) 6
Ba3 Se11 3.3916(14) 7_565
Ba3 Se11 3.3916(14) 7_566
Ba3 Se17 3.499(4) .
Ba3 Se17 3.500(4) 6
Ba3 Sb1 4.015(2) 7_565
Ba3 Sb1 4.015(2) 4_455
Ba4 Se9 3.2973(13) 3_554
Ba4 Se9 3.2973(13) 3
Ba4 Se10 3.3119(14) 3
Ba4 Se10 3.3119(14) 3_554
Ba4 Se2 3.341(2) 8_665
Ba4 Se2 3.341(2) 3
Ba4 Se7 3.4054(14) 3
Ba4 Se7 3.4054(14) 3_554
Ba4 Se1 3.482(2) 5_565
Ba4 Se1 3.482(2) 2_565
Ba4 Ba1 4.5017(14) 5_565
Ba4 Ba4 4.6305(5) 1_554
Ba5 Se15 3.2188(7) 3
Ba5 Se15 3.2188(7) 3_554
Ba5 Se13 3.3040(13) 7_565
Ba5 Se13 3.3040(13) 7_566
Ba5 Se2 3.324(2) 4
Ba5 Se2 3.324(2) 7_665
Ba5 Se3 3.404(2) 8_665
Ba5 Se3 3.404(2) 3
Ba5 Se4 3.591(2) 6
Ba5 Se4 3.591(2) .
Ba5 Sb2 3.9943(12) 7_665
Ba5 Sb2 3.9943(12) 7_666
Ba6 Se6 3.3457(14) 7_665
Ba6 Se6 3.3457(14) 7_666
Ba6 Se7 3.3652(14) 7_666
Ba6 Se7 3.3651(14) 7_665
Ba6 Se14 3.3879(14) 7_565
Ba6 Se14 3.3879(14) 7_566
Ba6 Se4 3.391(2) .
Ba6 Se4 3.391(2) 6
Ba6 Sb62 3.56(6) 1_556
Ba6 Sb62 3.56(6) .
Ba6 Se18 3.800(4) 4
Ba6 Se18 3.800(4) 7_665
Sb1 Sb1 0.504(6) 6
Sb1 Se18 2.040(5) .
Sb1 Se18 2.488(4) 6
Sb1 Se10 2.567(2) .
Sb1 Se11 2.573(2) .
Sb1 Se18 2.575(4) 6_556
Sb1 Se18 3.044(5) 1_554
Sb1 Ba3 4.015(2) 7_666
Sb2 Se7 2.5583(19) .
Sb2 Se2 2.640(2) .
Sb2 Se2 2.640(2) 6
Sb2 Se4 2.674(2) 7_565
Sb2 Se4 2.674(2) 4_455
Sb2 Ba5 3.9944(12) 7_565
Sb2 Ba5 3.9944(12) 7_566
Sb3 Se13 2.5707(18) .
Sb3 Se1 2.626(3) 7_665
Sb3 Se1 2.626(3) 4
Sb3 Se4 2.772(2) 4
Sb3 Se4 2.772(2) 7_665
Sb3 Se1 3.051(3) 4_554
Sb3 Se1 3.051(3) 7_666
Sb41 Sb42 0.554(7) .
Sb41 Sb42 0.554(7) 6
Sb41 Se8 2.584(3) .
Sb41 Se12 2.795(4) .
Sb41 Se12 2.795(4) 6
Sb41 Se5 2.809(4) .
Sb41 Se5 2.809(4) 6
Sb41 Ba22 3.86(4) 5_565
Sb41 Ba22 3.93(4) 3_545
Sb41 Ba22 3.93(4) 3_544
Sb42 Sb42 1.108(15) 6
Sb42 Se12 2.397(7) .
Sb42 Se5 2.452(7) 6
Sb42 Se8 2.654(5) .
Sb42 Se12 2.739(7) 6_554
Sb42 Se5 2.821(7) 1_554
Sb42 Ba22 3.66(4) 3_544
Sb42 Ba22 3.88(4) 5_565
Sb51 Sb52 0.917(5) .
Sb51 Se3 2.599(2) .
Sb51 Se3 2.599(2) 6
Sb51 Se9 2.650(2) .
Sb51 Se2 2.783(2) 6
Sb51 Se2 2.783(2) .
Sb52 Se3 2.159(3) .
Sb52 Se3 2.160(3) 6
Sb52 Se9 2.581(5) .
Sb52 Se16 2.635(9) 3_544
Sb52 Se3 2.825(3) 1_554
Sb52 Se3 2.825(3) 6_556
Sb52 Ba1 3.933(4) 7_666
Sb52 Ba1 3.933(4) 7_665
Sb61 Sb61 0.546(6) 6_556
Sb61 Sb62 0.75(7) 1_556
Sb61 Se17 1.956(5) .
Sb61 Se17 2.454(4) 6_556
Sb61 Se17 2.511(5) 6
Sb61 Se6 2.578(3) 7_666
Sb61 Se14 2.631(3) 7_566
Sb61 Se17 3.027(5) 1_556
Sb62 Sb61 0.75(7) 1_554
Sb62 Sb61 0.75(7) 6
Sb62 Se14 2.08(6) 7_565
Sb62 Se6 2.27(5) 7_665
Sb62 Se17 2.54(4) 1_554
Sb62 Se17 2.54(4) 6
Sb62 Se17 3.04(4) .
Sb62 Se17 3.04(4) 6_554
Sb62 Ba6 3.56(6) 1_554
Sb71 Sb72 0.861(15) .
Sb72 Se12 2.485(15) 4_554
Sb72 Se12 2.485(15) 7_666
Sb72 Se5 2.820(10) .
Sb72 Se5 2.820(10) 6
Sb72 Ba22 4.00(5) 3_544
Sb72 Ba22 4.00(5) 3_545
Se1 Se1 0.521(6) 6
Se1 Sb3 2.626(3) 7_566
Se1 Sb3 3.051(3) 7_565
Se1 Ba4 3.482(2) 5_565
Se2 Se2 0.787(4) 6_556
Se2 Ba5 3.324(2) 7_566
Se2 Ba4 3.341(2) 3_545
Se3 Se3 0.717(4) 6_556
Se3 Sb52 2.825(3) 1_556
Se3 Ba1 3.351(2) 7_666
Se3 Ba1 3.399(2) 3_545
Se3 Ba5 3.404(2) 3_545
Se4 Se4 0.861(4) 6
Se4 Sb2 2.674(2) 7_666
Se4 Sb3 2.772(2) 7_566
Se5 Se5 0.552(7) 6_556
Se5 Sb42 2.452(7) 6
Se5 Ba22 2.47(5) 3_545
Se5 Sb42 2.821(7) 1_556
Se5 Ba21 3.296(3) 3_545
Se6 Sb62 2.27(5) 7_566
Se6 Sb61 2.578(3) 7_565
Se6 Sb61 2.578(3) 4_455
Se6 Ba6 3.3457(14) 7_565
Se6 Ba6 3.3457(14) 7_566
Se7 Ba6 3.3651(14) 7_565
Se7 Ba6 3.3651(14) 7_566
Se7 Ba4 3.4055(14) 3_545
Se7 Ba4 3.4055(14) 3_544
Se8 Sb42 2.654(5) 6
Se8 Ba21 3.3347(16) 3_545
Se8 Ba21 3.3347(16) 3_544
Se8 Ba22 3.38(3) 3_545
Se8 Ba22 3.38(3) 3_544
Se9 Ba1 3.2721(13) 7_666
Se9 Ba1 3.2721(13) 7_665
Se9 Ba4 3.2974(13) 3_545
Se9 Ba4 3.2974(13) 3_544
Se10 Sb1 2.567(2) 6
Se10 Ba4 3.3119(14) 3_544
Se10 Ba4 3.3119(14) 3_545
Se10 Ba3 3.3471(14) 7_666
Se10 Ba3 3.3471(14) 7_665
Se11 Sb1 2.573(2) 6
Se11 Ba21 3.3060(17) 3_545
Se11 Ba21 3.3060(17) 3_544
Se11 Ba3 3.3914(14) 7_665
Se11 Ba3 3.3914(14) 7_666
Se12 Se12 0.499(9) 6_554
Se12 Sb72 2.484(15) 7_565
Se12 Sb42 2.739(7) 6_554
Se12 Ba22 2.88(3) 5_565
Se12 Ba21 3.173(4) 5_565
Se12 Ba22 3.26(3) 5_564
Se12 Ba21 3.518(4) 5_564
Se13 Ba5 3.3041(13) 7_666
Se13 Ba5 3.3041(13) 7_665
Se13 Ba1 3.3042(13) 7_665
Se13 Ba1 3.3042(13) 7_666
Se14 Sb62 2.08(6) 7_666
Se14 Sb61 2.631(3) 4
Se14 Sb61 2.631(3) 7_665
Se14 Ba3 3.3316(14) 7_665
Se14 Ba3 3.3316(14) 7_666
Se14 Ba6 3.3879(14) 7_666
Se14 Ba6 3.3879(14) 7_665
Se15 Ba5 3.2187(7) 7_566
Se15 Ba5 3.2187(7) 3_544
Se15 Ba5 3.2187(7) 3_545
Se15 Ba5 3.2187(7) 7_565
Se16 Se16 0.648(13) 5_564
Se16 Sb52 2.636(9) 3_554
Se16 Ba1 3.265(10) 5_565
Se16 Ba1 3.265(10) 5_564
Se16 Ba1 3.314(10) 1_554
Se17 Se17 0.607(7) 6
Se17 Sb61 2.455(4) 6_556
Se17 Sb61 2.511(4) 6
Se17 Sb62 2.54(4) 1_556
Se17 Sb61 3.027(5) 1_554
Se18 Se18 0.598(8) 6_556
Se18 Sb1 2.488(4) 6
Se18 Sb1 2.575(4) 6_556
Se18 Sb1 3.044(5) 1_556
Se18 Ba6 3.800(4) 7_566
